data_4029098
loop_
_publ_author_name
'Broman, S\/oren Lindb&#x00E6;k'
'Jevric, Martyn'
'Bond, Andrew D.'
'Nielsen, Mogens Br\/ondsted'

_publ_section_title
;
 Syntheses of donor-acceptor-functionalized dihydroazulenes.
;
_journal_issue 1
_journal_name_full 'The Journal of organic chemistry'
_journal_page_first 41
_journal_page_last 64
_journal_paper_doi 10.1021/jo4020326
_journal_volume 79
_journal_year 2014
_chemical_absolute_configuration ad
_chemical_formula_moiety 'C18 H10 Br N3 O2'
_chemical_formula_sum 'C18 H10 Br N3 O2'
_chemical_formula_weight 380.20
_chemical_name_common 064-1
_space_group_IT_number 19
_symmetry_cell_setting orthorhombic
_symmetry_space_group_name_Hall 'P 2ac 2ab'
_symmetry_space_group_name_H-M 'P 21 21 21'
_atom_sites_solution_hydrogens geom
_atom_sites_solution_primary direct
_atom_sites_solution_secondary difmap
_audit_creation_method SHELXL-97
_cell_angle_alpha 90.00
_cell_angle_beta 90.00
_cell_angle_gamma 90.00
_cell_formula_units_Z 4
_cell_length_a 6.3351(4)
_cell_length_b 10.3758(7)
_cell_length_c 22.9687(17)
_cell_measurement_reflns_used 1868
_cell_measurement_temperature 150(2)
_cell_measurement_theta_max 21.27
_cell_measurement_theta_min 3.55
_cell_volume 1509.77(18)
_computing_cell_refinement 'SAINT v.7.68a (Bruker, 2010)'
_computing_data_collection 'APEX2 v2010.1-2 (Bruker, 2010)'
_computing_data_reduction SAINT
_computing_molecular_graphics SHELXTL
_computing_publication_material SHELXTL
_computing_structure_refinement SHELXTL
_computing_structure_solution 'SHELXTL v.6.12 (Sheldrick, 2008)'
_diffrn_ambient_temperature 150(2)
_diffrn_measured_fraction_theta_full 0.936
_diffrn_measured_fraction_theta_max 0.936
_diffrn_measurement_device_type 'Bruker Nonius X8APEX-II CCD'
_diffrn_measurement_method '\w and \f scans'
_diffrn_radiation_monochromator graphite
_diffrn_radiation_source 'fine-focus sealed tube'
_diffrn_radiation_type MoK\a
_diffrn_radiation_wavelength 0.71073
_diffrn_reflns_av_R_equivalents 0.0517
_diffrn_reflns_av_sigmaI/netI 0.0960
_diffrn_reflns_limit_h_max 7
_diffrn_reflns_limit_h_min -6
_diffrn_reflns_limit_k_max 6
_diffrn_reflns_limit_k_min -11
_diffrn_reflns_limit_l_max 27
_diffrn_reflns_limit_l_min -24
_diffrn_reflns_number 6537
_diffrn_reflns_theta_full 25.25
_diffrn_reflns_theta_max 25.25
_diffrn_reflns_theta_min 3.55
_diffrn_standards_number 0
_exptl_absorpt_coefficient_mu 2.739
_exptl_absorpt_correction_T_max 0.973
_exptl_absorpt_correction_T_min 0.461
_exptl_absorpt_correction_type multi-scan
_exptl_absorpt_process_details 'SADABS (Sheldrick, 2008)'
_exptl_crystal_colour yellow
_exptl_crystal_density_diffrn 1.673
_exptl_crystal_density_method 'not measured'
_exptl_crystal_description plate
_exptl_crystal_F_000 760
_exptl_crystal_size_max 0.15
_exptl_crystal_size_mid 0.10
_exptl_crystal_size_min 0.01
_refine_diff_density_max 0.434
_refine_diff_density_min -0.482
_refine_diff_density_rms 0.086
_refine_ls_abs_structure_details 'Flack (1983), 961 Friedel pairs'
_refine_ls_abs_structure_Flack 0.003(15)
_refine_ls_extinction_method none
_refine_ls_goodness_of_fit_ref 0.982
_refine_ls_hydrogen_treatment constr
_refine_ls_matrix_type full
_refine_ls_number_parameters 217
_refine_ls_number_reflns 2469
_refine_ls_number_restraints 0
_refine_ls_restrained_S_all 0.982
_refine_ls_R_factor_all 0.0860
_refine_ls_R_factor_gt 0.0464
_refine_ls_shift/su_max 0.000
_refine_ls_shift/su_mean 0.000
_refine_ls_structure_factor_coef Fsqd
_refine_ls_weighting_details 'calc w=1/[\s^2^(Fo^2^)+(0.0311P)^2^] where P=(Fo^2^+2Fc^2^)/3'
_refine_ls_weighting_scheme calc
_refine_ls_wR_factor_gt 0.0765
_refine_ls_wR_factor_ref 0.0859
_reflns_number_gt 1682
_reflns_number_total 2469
_reflns_threshold_expression I>2\s(I)
_cod_data_source_file jo4020326_si_007.cif
_cod_data_source_block mb1105
_cod_database_code 4029098

loop_
_symmetry_equiv_pos_as_xyz
'x, y, z'
'-x+1/2, -y, z+1/2'
'-x, y+1/2, -z+1/2'
'x+1/2, -y+1/2, -z'

loop_
_atom_site_label
_atom_site_type_symbol
_atom_site_fract_x
_atom_site_fract_y
_atom_site_fract_z
_atom_site_U_iso_or_equiv
_atom_site_adp_type
_atom_site_occupancy
_atom_site_symmetry_multiplicity
_atom_site_calc_flag
_atom_site_refinement_flags
Br1 Br 0.50956(12) 0.44263(5) -0.13168(2) 0.0377(2) Uani 1 1 d .
O1 O 1.6282(6) 0.4882(4) 0.26740(19) 0.0354(12) Uani 1 1 d .
O2 O 1.5288(7) 0.6781(3) 0.29668(16) 0.0395(11) Uani 1 1 d .
N1 N 0.5538(7) 0.8275(5) 0.1309(2) 0.0406(15) Uani 1 1 d .
N2 N 1.0374(8) 0.6874(4) 0.0194(2) 0.0293(13) Uani 1 1 d .
N3 N 1.5024(10) 0.5772(4) 0.26944(18) 0.0305(11) Uani 1 1 d .
C1 C 0.4933(12) 0.4248(5) 0.0775(2) 0.0260(13) Uani 1 1 d .
C2 C 0.6484(9) 0.4169(5) 0.1222(3) 0.0275(16) Uani 1 1 d .
H2A H 0.6614 0.3443 0.1471 0.033 Uiso 1 1 calc R
C3 C 0.7747(9) 0.5201(5) 0.1263(3) 0.0244(14) Uani 1 1 d .
C4 C 0.7069(9) 0.6201(5) 0.0805(3) 0.0237(16) Uani 1 1 d .
C5 C 0.5267(10) 0.5512(5) 0.0445(2) 0.0215(13) Uani 1 1 d .
H5A H 0.3948 0.6041 0.0458 0.026 Uiso 1 1 calc R
C6 C 0.5812(8) 0.5192(5) -0.0175(3) 0.0212(15) Uani 1 1 d .
H6A H 0.7168 0.5404 -0.0323 0.025 Uiso 1 1 calc R
C7 C 0.4409(9) 0.4613(5) -0.0517(2) 0.0270(16) Uani 1 1 d .
C8 C 0.2365(9) 0.4092(5) -0.0347(3) 0.0289(17) Uani 1 1 d .
H8A H 0.1258 0.4127 -0.0625 0.035 Uiso 1 1 calc R
C9 C 0.1931(10) 0.3571(5) 0.0169(3) 0.0284(16) Uani 1 1 d .
H9A H 0.0539 0.3250 0.0222 0.034 Uiso 1 1 calc R
C10 C 0.3343(9) 0.3444(5) 0.0650(3) 0.0271(16) Uani 1 1 d .
H10A H 0.3138 0.2730 0.0903 0.032 Uiso 1 1 calc R
C11 C 0.6197(9) 0.7386(6) 0.1093(3) 0.0270(17) Uani 1 1 d .
C12 C 0.8915(10) 0.6593(5) 0.0445(3) 0.0235(16) Uani 1 1 d .
C13 C 0.9568(9) 0.5385(5) 0.1645(2) 0.0234(15) Uani 1 1 d .
C14 C 1.0541(9) 0.4311(6) 0.1905(2) 0.0284(17) Uani 1 1 d .
H14A H 0.9957 0.3479 0.1842 0.034 Uiso 1 1 calc R
C15 C 1.2291(8) 0.4429(5) 0.2242(2) 0.0245(14) Uani 1 1 d .
H15A H 1.2972 0.3691 0.2400 0.029 Uiso 1 1 calc R
C16 C 1.3046(8) 0.5648(6) 0.2349(2) 0.0230(14) Uani 1 1 d .
C17 C 1.2111(9) 0.6738(5) 0.2131(3) 0.0255(15) Uani 1 1 d .
H17A H 1.2652 0.7567 0.2224 0.031 Uiso 1 1 calc R
C18 C 1.0381(10) 0.6612(6) 0.1775(2) 0.0305(16) Uani 1 1 d .
H18A H 0.9731 0.7358 0.1616 0.037 Uiso 1 1 calc R

loop_
_atom_site_aniso_label
_atom_site_aniso_U_11
_atom_site_aniso_U_22
_atom_site_aniso_U_33
_atom_site_aniso_U_23
_atom_site_aniso_U_13
_atom_site_aniso_U_12
Br1 0.0502(4) 0.0315(3) 0.0314(4) -0.0021(3) -0.0011(5) 0.0049(5)
O1 0.033(3) 0.026(3) 0.046(3) 0.001(2) -0.006(2) 0.011(2)
O2 0.045(3) 0.022(2) 0.051(3) -0.009(2) -0.012(3) -0.001(3)
N1 0.039(4) 0.032(3) 0.051(4) -0.007(3) 0.004(3) 0.005(3)
N2 0.026(4) 0.021(3) 0.040(4) 0.004(2) 0.001(3) -0.002(2)
N3 0.041(3) 0.026(3) 0.025(3) 0.008(2) -0.001(4) -0.001(4)
C1 0.031(3) 0.024(3) 0.024(3) -0.001(2) 0.008(4) -0.002(5)
C2 0.037(4) 0.023(4) 0.023(4) 0.008(3) 0.001(3) -0.001(3)
C3 0.032(4) 0.019(3) 0.022(4) 0.001(3) 0.004(3) 0.005(2)
C4 0.023(4) 0.016(3) 0.032(4) -0.002(3) 0.000(3) -0.005(3)
C5 0.028(3) 0.014(3) 0.022(3) -0.003(3) 0.000(3) -0.003(4)
C6 0.021(3) 0.011(3) 0.032(4) 0.004(3) -0.001(3) -0.003(2)
C7 0.034(4) 0.019(3) 0.028(4) 0.003(3) 0.005(3) 0.009(3)
C8 0.031(4) 0.013(3) 0.043(5) -0.007(3) -0.005(3) -0.001(3)
C9 0.025(4) 0.016(3) 0.043(5) -0.005(3) -0.002(4) -0.004(3)
C10 0.029(4) 0.018(4) 0.034(5) 0.003(3) 0.003(3) -0.003(3)
C11 0.025(4) 0.021(4) 0.035(5) 0.001(3) 0.002(3) -0.004(3)
C12 0.031(4) 0.009(3) 0.030(5) 0.001(3) -0.007(3) 0.001(3)
C13 0.022(4) 0.024(4) 0.024(4) -0.002(3) 0.004(3) -0.007(3)
C14 0.032(4) 0.018(3) 0.036(4) -0.001(3) 0.002(3) -0.004(3)
C15 0.028(3) 0.018(3) 0.027(4) 0.001(4) 0.000(3) 0.007(3)
C16 0.026(3) 0.022(3) 0.022(4) -0.003(3) 0.002(3) 0.003(3)
C17 0.035(4) 0.016(3) 0.025(4) -0.004(3) -0.002(3) 0.000(3)
C18 0.034(4) 0.026(3) 0.032(4) 0.003(3) -0.007(4) 0.008(3)

loop_
_atom_type_symbol
_atom_type_description
_atom_type_scat_dispersion_real
_atom_type_scat_dispersion_imag
_atom_type_scat_source
C C 0.0033 0.0016 'International Tables Vol C Tables 4.2.6.8 and 6.1.1.4'
H H 0.0000 0.0000 'International Tables Vol C Tables 4.2.6.8 and 6.1.1.4'
N N 0.0061 0.0033 'International Tables Vol C Tables 4.2.6.8 and 6.1.1.4'
O O 0.0106 0.0060 'International Tables Vol C Tables 4.2.6.8 and 6.1.1.4'
Br Br -0.2901 2.4595 'International Tables Vol C Tables 4.2.6.8 and 6.1.1.4'

loop_
_geom_angle_atom_site_label_1
_geom_angle_atom_site_label_2
_geom_angle_atom_site_label_3
_geom_angle
O1 N3 O2 125.0(6)
O1 N3 C16 117.6(4)
O2 N3 C16 117.3(5)
C10 C1 C2 129.6(5)
C10 C1 C5 122.2(6)
C2 C1 C5 108.1(5)
C3 C2 C1 114.6(5)
C3 C2 H2A 122.7
C1 C2 H2A 122.7
C2 C3 C13 128.2(6)
C2 C3 C4 108.9(5)
C13 C3 C4 122.8(5)
C12 C4 C11 108.1(4)
C12 C4 C3 110.2(5)
C11 C4 C3 110.7(5)
C12 C4 C5 113.6(5)
C11 C4 C5 109.6(5)
C3 C4 C5 104.7(4)
C6 C5 C1 108.1(4)
C6 C5 C4 115.5(5)
C1 C5 C4 103.2(5)
C6 C5 H5A 109.9
C1 C5 H5A 109.9
C4 C5 H5A 109.9
C7 C6 C5 120.4(5)
C7 C6 H6A 119.8
C5 C6 H6A 119.8
C6 C7 C8 127.2(6)
C6 C7 Br1 117.7(4)
C8 C7 Br1 115.1(5)
C9 C8 C7 125.0(6)
C9 C8 H8A 117.5
C7 C8 H8A 117.5
C8 C9 C10 126.6(6)
C8 C9 H9A 116.7
C10 C9 H9A 116.7
C1 C10 C9 125.4(6)
C1 C10 H10A 117.3
C9 C10 H10A 117.3
N1 C11 C4 179.8(8)
N2 C12 C4 176.8(7)
C18 C13 C14 117.8(5)
C18 C13 C3 122.4(5)
C14 C13 C3 119.8(5)
C15 C14 C13 121.9(5)
C15 C14 H14A 119.1
C13 C14 H14A 119.1
C14 C15 C16 118.0(5)
C14 C15 H15A 121.0
C16 C15 H15A 121.0
C17 C16 C15 122.9(5)
C17 C16 N3 119.2(5)
C15 C16 N3 117.9(5)
C16 C17 C18 118.9(5)
C16 C17 H17A 120.5
C18 C17 H17A 120.5
C17 C18 C13 120.4(5)
C17 C18 H18A 119.8
C13 C18 H18A 119.8

loop_
_geom_bond_atom_site_label_1
_geom_bond_atom_site_label_2
_geom_bond_distance
Br1 C7 1.899(6)
O1 N3 1.221(6)
O2 N3 1.231(5)
N1 C11 1.127(6)
N2 C12 1.129(7)
N3 C16 1.488(7)
C1 C10 1.339(8)
C1 C2 1.424(8)
C1 C5 1.529(6)
C2 C3 1.339(7)
C2 H2A 0.9500
C3 C13 1.462(7)
C3 C4 1.539(7)
C4 C12 1.489(8)
C4 C11 1.501(8)
C4 C5 1.581(7)
C5 C6 1.503(7)
C5 H5A 1.0000
C6 C7 1.329(7)
C6 H6A 0.9500
C7 C8 1.456(7)
C8 C9 1.331(7)
C8 H8A 0.9500
C9 C10 1.429(8)
C9 H9A 0.9500
C10 H10A 0.9500
C13 C18 1.405(7)
C13 C14 1.406(7)
C14 C15 1.358(7)
C14 H14A 0.9500
C15 C16 1.375(7)
C15 H15A 0.9500
C16 C17 1.372(7)
C17 C18 1.373(8)
C17 H17A 0.9500
C18 H18A 0.9500

loop_
_geom_torsion_atom_site_label_1
_geom_torsion_atom_site_label_2
_geom_torsion_atom_site_label_3
_geom_torsion_atom_site_label_4
_geom_torsion
C10 C1 C2 C3 -174.0(6)
C5 C1 C2 C3 2.8(7)
C1 C2 C3 C13 -175.5(5)
C1 C2 C3 C4 1.3(7)
C2 C3 C4 C12 -127.1(5)
C13 C3 C4 C12 49.8(7)
C2 C3 C4 C11 113.4(5)
C13 C3 C4 C11 -69.7(7)
C2 C3 C4 C5 -4.6(6)
C13 C3 C4 C5 172.3(5)
C10 C1 C5 C6 -65.5(8)
C2 C1 C5 C6 117.4(5)
C10 C1 C5 C4 171.7(5)
C2 C1 C5 C4 -5.4(6)
C12 C4 C5 C6 8.4(7)
C11 C4 C5 C6 129.3(5)
C3 C4 C5 C6 -111.9(5)
C12 C4 C5 C1 126.2(5)
C11 C4 C5 C1 -112.9(5)
C3 C4 C5 C1 5.9(6)
C1 C5 C6 C7 65.1(7)
C4 C5 C6 C7 -179.9(5)
C5 C6 C7 C8 -7.4(8)
C5 C6 C7 Br1 172.7(4)
C6 C7 C8 C9 -32.6(9)
Br1 C7 C8 C9 147.2(5)
C7 C8 C9 C10 1.2(10)
C2 C1 C10 C9 -176.3(6)
C5 C1 C10 C9 7.3(10)
C8 C9 C10 C1 30.4(10)
C2 C3 C13 C18 -160.8(6)
C4 C3 C13 C18 22.9(8)
C2 C3 C13 C14 18.1(9)
C4 C3 C13 C14 -158.2(5)
C18 C13 C14 C15 -4.0(8)
C3 C13 C14 C15 177.1(5)
C13 C14 C15 C16 3.1(8)
C14 C15 C16 C17 0.0(8)
C14 C15 C16 N3 -177.0(5)
O1 N3 C16 C17 -149.4(5)
O2 N3 C16 C17 28.8(7)
O1 N3 C16 C15 27.8(7)
O2 N3 C16 C15 -154.0(5)
C15 C16 C17 C18 -2.0(9)
N3 C16 C17 C18 175.0(5)
C16 C17 C18 C13 0.9(9)
C14 C13 C18 C17 1.9(8)
C3 C13 C18 C17 -179.2(5)
